data_1555434
loop_
_publ_author_name
'Shyam Sundar, M.'
'Bedekar, Ashutosh V.'

_publ_section_title
;
 Synthesis and Study of 7,12,17-Trioxa[11]helicene.
;
_journal_issue 23
_journal_name_full 'Organic letters'
_journal_page_first 5808
_journal_page_last 5811
_journal_paper_doi 10.1021/acs.orglett.5b02948
_journal_volume 17
_journal_year 2015
_chemical_formula_moiety 'C40 H20 O3'
_chemical_formula_sum 'C40 H20 O3'
_chemical_formula_weight 548.56
_space_group_crystal_system monoclinic
_space_group_IT_number 14
_space_group_name_Hall '-P 2ybc'
_space_group_name_H-M_alt 'P 1 21/c 1'
_symmetry_Int_Tables_number 14
_atom_sites_solution_primary iterative
_audit_creation_date 2014-09-23
_audit_creation_method
;
Olex2 1.2
(compiled 2014.06.27 svn.r2953 for OlexSys, GUI svn.r4874)
;
_cell_angle_alpha 90
_cell_angle_beta 99.906(3)
_cell_angle_gamma 90
_cell_formula_units_Z 4
_cell_length_a 7.63737(19)
_cell_length_b 22.5914(7)
_cell_length_c 15.1095(4)
_cell_measurement_reflns_used 5205
_cell_measurement_temperature 293
_cell_measurement_theta_max 75.2700
_cell_measurement_theta_min 3.5550
_cell_volume 2568.11(12)
_computing_cell_refinement
;
CrysAlisPro, Agilent Technologies,
Version 1.171.36.28 (release 01-02-2013 CrysAlis171 .NET)
(compiled Feb  1 2013,16:14:44)
;
_computing_data_collection
;
CrysAlisPro, Agilent Technologies,
Version 1.171.36.28 (release 01-02-2013 CrysAlis171 .NET)
(compiled Feb  1 2013,16:14:44)
;
_computing_data_reduction
;
CrysAlisPro, Agilent Technologies,
Version 1.171.36.28 (release 01-02-2013 CrysAlis171 .NET)
(compiled Feb  1 2013,16:14:44)
;
_computing_molecular_graphics 'Olex2 (Dolomanov et al., 2009)'
_computing_publication_material 'Olex2 (Dolomanov et al., 2009)'
_computing_structure_refinement 'ShelXL (Sheldrick, 2008)'
_computing_structure_solution 'olex2.solve (Bourhis et al., 2013)'
_diffrn_ambient_temperature 293
_diffrn_detector_area_resol_mean 8.0851
_diffrn_measured_fraction_theta_full 0.9979
_diffrn_measured_fraction_theta_max 0.9979
_diffrn_measurement_details
;
#__ type_ start__ end____ width___ exp.time_
  1 omega  -48.00   52.00   1.0000    6.6300
omega____ theta____ kappa____ phi______ frames
    -      -26.3214   38.0000    0.0000 100

#__ type_ start__ end____ width___ exp.time_
  2 omega  -47.00   52.00   1.0000    6.6300
omega____ theta____ kappa____ phi______ frames
    -      -26.3214   38.0000  -90.0000 99

#__ type_ start__ end____ width___ exp.time_
  3 omega   89.00  115.00   1.0000    6.6300
omega____ theta____ kappa____ phi______ frames
    -       26.3214  178.0000  -30.0000 26

#__ type_ start__ end____ width___ exp.time_
  4 omega  -25.00    0.00   1.0000   11.0000
omega____ theta____ kappa____ phi______ frames
    -      -72.5000   32.0000   30.0000 25

#__ type_ start__ end____ width___ exp.time_
  5 omega  -46.00    7.00   1.0000   11.0000
omega____ theta____ kappa____ phi______ frames
    -      -72.5000   32.0000 -150.0000 53

#__ type_ start__ end____ width___ exp.time_
  6 omega  -66.00  -27.00   1.0000   11.0000
omega____ theta____ kappa____ phi______ frames
    -      -72.5000   54.0000   60.0000 39

#__ type_ start__ end____ width___ exp.time_
  7 omega  -87.00  -26.00   1.0000   11.0000
omega____ theta____ kappa____ phi______ frames
    -      -72.5000  104.0000 -120.0000 61

#__ type_ start__ end____ width___ exp.time_
  8 omega  -78.00  -43.00   1.0000   11.0000
omega____ theta____ kappa____ phi______ frames
    -      -72.5000  104.0000  -60.0000 35

#__ type_ start__ end____ width___ exp.time_
  9 omega  105.00  156.00   1.0000   11.0000
omega____ theta____ kappa____ phi______ frames
    -       75.1607  111.0000 -180.0000 51

#__ type_ start__ end____ width___ exp.time_
 10 omega  119.00  152.00   1.0000   11.0000
omega____ theta____ kappa____ phi______ frames
    -       75.1607  124.0000  -55.0000 33

#__ type_ start__ end____ width___ exp.time_
 11 omega  100.00  146.00   1.0000   11.0000
omega____ theta____ kappa____ phi______ frames
    -       75.1607  111.0000    0.0000 46

#__ type_ start__ end____ width___ exp.time_
 12 omega   52.00  154.00   1.0000   11.0000
omega____ theta____ kappa____ phi______ frames
    -       75.1607   38.0000  120.0000 102

#__ type_ start__ end____ width___ exp.time_
 13 omega  113.00  138.00   1.0000   11.0000
omega____ theta____ kappa____ phi______ frames
    -       75.1607  111.0000  -30.0000 25

#__ type_ start__ end____ width___ exp.time_
 14 omega  151.00  177.00   1.0000   11.0000
omega____ theta____ kappa____ phi______ frames
    -      124.0000  138.0000   90.0000 26

#__ type_ start__ end____ width___ exp.time_
 15 omega   93.00  177.00   1.0000   11.0000
omega____ theta____ kappa____ phi______ frames
    -      124.0000   54.0000   30.0000 84

#__ type_ start__ end____ width___ exp.time_
 16 omega   43.00   68.00   1.0000   11.0000
omega____ theta____ kappa____ phi______ frames
    -      124.0000  -32.0000  -90.0000 25

#__ type_ start__ end____ width___ exp.time_
 17 omega  133.00  159.00   1.0000   11.0000
omega____ theta____ kappa____ phi______ frames
    -      124.0000  104.0000  -30.0000 26

#__ type_ start__ end____ width___ exp.time_
 18 omega  134.00  169.00   1.0000   11.0000
omega____ theta____ kappa____ phi______ frames
    -      124.0000  104.0000    0.0000 35

#__ type_ start__ end____ width___ exp.time_
 19 omega   46.00   98.00   1.0000   11.0000
omega____ theta____ kappa____ phi______ frames
    -      124.0000 -104.0000 -150.0000 52

#__ type_ start__ end____ width___ exp.time_
 20 omega   42.00   98.00   1.0000   11.0000
omega____ theta____ kappa____ phi______ frames
    -      124.0000 -104.0000  -90.0000 56

#__ type_ start__ end____ width___ exp.time_
 21 omega   63.00   89.00   1.0000   11.0000
omega____ theta____ kappa____ phi______ frames
    -      124.0000  -32.0000   90.0000 26

#__ type_ start__ end____ width___ exp.time_
 22 omega  141.00  167.00   1.0000   11.0000
omega____ theta____ kappa____ phi______ frames
    -      124.0000  104.0000   30.0000 26

#__ type_ start__ end____ width___ exp.time_
 23 omega   62.00  112.00   1.0000   11.0000
omega____ theta____ kappa____ phi______ frames
    -      124.0000 -104.0000 -120.0000 50

#__ type_ start__ end____ width___ exp.time_
 24 omega   66.00  108.00   1.0000   11.0000
omega____ theta____ kappa____ phi______ frames
    -      124.0000  -54.0000  -90.0000 42

#__ type_ start__ end____ width___ exp.time_
 25 omega   79.00  111.00   1.0000   11.0000
omega____ theta____ kappa____ phi______ frames
    -      124.0000 -104.0000  -60.0000 32

#__ type_ start__ end____ width___ exp.time_
 26 omega  152.00  178.00   1.0000   11.0000
omega____ theta____ kappa____ phi______ frames
    -      124.0000  104.0000   60.0000 26

#__ type_ start__ end____ width___ exp.time_
 27 omega   42.00   75.00   1.0000   11.0000
omega____ theta____ kappa____ phi______ frames
    -      124.0000 -104.0000  -60.0000 33

#__ type_ start__ end____ width___ exp.time_
 28 omega   42.00   99.00   1.0000   11.0000
omega____ theta____ kappa____ phi______ frames
    -      124.0000  -21.0000 -150.0000 57

#__ type_ start__ end____ width___ exp.time_
 29 omega  129.00  177.00   1.0000   11.0000
omega____ theta____ kappa____ phi______ frames
    -      124.0000  -11.0000    0.0000 48

#__ type_ start__ end____ width___ exp.time_
 30 omega   87.00  112.00   1.0000   11.0000
omega____ theta____ kappa____ phi______ frames
    -      124.0000 -104.0000 -180.0000 25

#__ type_ start__ end____ width___ exp.time_
 31 omega   42.00   97.00   1.0000   11.0000
omega____ theta____ kappa____ phi______ frames
    -      124.0000  -11.0000    0.0000 55

#__ type_ start__ end____ width___ exp.time_
 32 omega   87.00  112.00   1.0000   11.0000
omega____ theta____ kappa____ phi______ frames
    -      124.0000 -104.0000   30.0000 25

#__ type_ start__ end____ width___ exp.time_
 33 omega   91.00  136.00   1.0000   11.0000
omega____ theta____ kappa____ phi______ frames
    -      124.0000   54.0000    0.0000 45

#__ type_ start__ end____ width___ exp.time_
 34 omega   86.00  129.00   1.0000   11.0000
omega____ theta____ kappa____ phi______ frames
    -      124.0000  138.0000  -30.0000 43

#__ type_ start__ end____ width___ exp.time_
 35 omega   73.00   98.00   1.0000   11.0000
omega____ theta____ kappa____ phi______ frames
    -      124.0000  -65.0000   90.0000 25

#__ type_ start__ end____ width___ exp.time_
 36 omega  129.00  154.00   1.0000   11.0000
omega____ theta____ kappa____ phi______ frames
    -      124.0000  -65.0000   90.0000 25

#__ type_ start__ end____ width___ exp.time_
 37 omega   78.00  103.00   1.0000   11.0000
omega____ theta____ kappa____ phi______ frames
    -      124.0000  -77.0000  150.0000 25

#__ type_ start__ end____ width___ exp.time_
 38 omega   51.00   85.00   1.0000   11.0000
omega____ theta____ kappa____ phi______ frames
    -      124.0000  -43.0000 -120.0000 34
;
_diffrn_measurement_device_type 'Xcalibur, Eos, Gemini'
_diffrn_measurement_method '\w scans'
_diffrn_orient_matrix_UB_11 0.1318869000
_diffrn_orient_matrix_UB_12 -0.0055123000
_diffrn_orient_matrix_UB_13 0.0890406000
_diffrn_orient_matrix_UB_21 -0.0241764000
_diffrn_orient_matrix_UB_22 -0.0677321000
_diffrn_orient_matrix_UB_23 -0.0026761000
_diffrn_orient_matrix_UB_31 0.1547674000
_diffrn_orient_matrix_UB_32 -0.0058997000
_diffrn_orient_matrix_UB_33 -0.0526605000
_diffrn_radiation_monochromator graphite
_diffrn_radiation_type 'Cu K\a'
_diffrn_radiation_wavelength 1.54184
_diffrn_reflns_av_R_equivalents 0.0203
_diffrn_reflns_av_unetI/netI 0.0261
_diffrn_reflns_limit_h_max 9
_diffrn_reflns_limit_h_min -8
_diffrn_reflns_limit_k_max 27
_diffrn_reflns_limit_k_min -28
_diffrn_reflns_limit_l_max 11
_diffrn_reflns_limit_l_min -18
_diffrn_reflns_number 12179
_diffrn_reflns_theta_full 75.4748
_diffrn_reflns_theta_max 75.47
_diffrn_reflns_theta_min 3.56
_diffrn_source 'Enhance (Cu) X-ray Source'
_exptl_absorpt_coefficient_mu 0.704
_exptl_absorpt_correction_T_max 0.857
_exptl_absorpt_correction_T_min 0.815
_exptl_absorpt_correction_type multi-scan
_exptl_absorpt_process_details
;
CrysAlisPro, Agilent Technologies,
Version 1.171.36.28 (release 01-02-2013 CrysAlis171 .NET)
(compiled Feb  1 2013,16:14:44)
Empirical absorption correction using spherical harmonics,
 implemented in SCALE3 ABSPACK scaling algorithm.
;
_exptl_crystal_colour 'light yellow'
_exptl_crystal_density_diffrn 1.4188
_exptl_crystal_description plate
_exptl_crystal_F_000 1136.0
_exptl_crystal_size_max 0.29
_exptl_crystal_size_mid 0.26
_exptl_crystal_size_min 0.22
_refine_diff_density_max 0.2227
_refine_diff_density_min -0.1981
_refine_diff_density_rms 0.0386
_refine_ls_d_res_high 0.7964
_refine_ls_d_res_low 12.4291
_refine_ls_extinction_expression Fc^*^=kFc[1+0.001xFc^2^\l^3^/sin(2\q)]^-1/4^
_refine_ls_goodness_of_fit_ref 1.0523
_refine_ls_hydrogen_treatment mixed
_refine_ls_matrix_type full
_refine_ls_number_constraints 36
_refine_ls_number_parameters 396
_refine_ls_number_reflns 5323
_refine_ls_number_restraints 0
_refine_ls_restrained_S_all 1.0523
_refine_ls_R_factor_all 0.0522
_refine_ls_R_factor_gt 0.0427
_refine_ls_shift/su_max 0.0000
_refine_ls_shift/su_mean 0.0000
_refine_ls_structure_factor_coef Fsqd
_refine_ls_weighting_details 'w=1/[\s^2^(Fo^2^)+(0.0582P)^2^+0.2679P] where P=(Fo^2^+2Fc^2^)/3'
_refine_ls_weighting_scheme calc
_refine_ls_wR_factor_gt 0.1124
_refine_ls_wR_factor_ref 0.1209
_reflns_Friedel_coverage 0.0
_reflns_limit_h_max 9
_reflns_limit_h_min -9
_reflns_limit_k_max 28
_reflns_limit_k_min 0
_reflns_limit_l_max 18
_reflns_limit_l_min 0
_reflns_number_gt 4385
_reflns_number_total 5333
_reflns_threshold_expression I>=2u(I)
_cod_data_source_file ol5b02948_si_002.cif
_cod_data_source_block exp_619
_cod_original_sg_symbol_H-M 'P 21/c'
_cod_database_code 1555434
_chemical_oxdiff_formula 'C H O'
_reflns_odcompleteness_completeness 94.04
_reflns_odcompleteness_iscentric 1
_reflns_odcompleteness_theta 80.95
_olex2_refinement_description
;
1. Fixed Uiso
 At 1.2 times of:
  All C(H) groups
2.a Aromatic/amide H refined with riding coordinates:
 C24(H24), C26(H26), C27(H27), C28(H28), C29(H29), C31(H31), C32(H32),
 C33(H33), C34(H34), C35(H35), C36(H36), C37(H37), C38(H38), C39(H39), C40(H40),
  C41(H41), C42(H42), C43(H43)
;
_olex2_submission_special_instructions 'No special instructions were received'

loop_
_space_group_symop_id
_space_group_symop_operation_xyz
1 x,y,z
2 -x,y+1/2,-z+1/2
3 -x,-y,-z
4 x,-y-1/2,z-1/2

loop_
_atom_site_label
_atom_site_type_symbol
_atom_site_fract_x
_atom_site_fract_y
_atom_site_fract_z
_atom_site_U_iso_or_equiv
_atom_site_adp_type
_atom_site_occupancy
_atom_site_refinement_flags_posn
O1 O 0.11226(15) 0.47168(5) 0.28385(8) 0.0583(3) Uani 1.000000 .
O2 O -0.56651(14) 0.43872(5) 0.17841(7) 0.0557(3) Uani 1.000000 .
O3 O -0.1065(2) 0.16412(5) 0.24930(8) 0.0665(3) Uani 1.000000 .
C4 C -0.25848(17) 0.39209(6) 0.37324(9) 0.0402(3) Uani 1.000000 .
C5 C 0.04746(17) 0.37338(7) 0.25907(9) 0.0404(3) Uani 1.000000 .
C6 C -0.04819(17) 0.40775(6) 0.18415(9) 0.0399(3) Uani 1.000000 .
C7 C -0.14919(17) 0.39540(6) 0.09716(9) 0.0400(3) Uani 1.000000 .
C8 C -0.17118(19) 0.33853(7) 0.05872(9) 0.0425(3) Uani 1.000000 .
C9 C 0.06590(18) 0.31287(7) 0.28656(9) 0.0419(3) Uani 1.000000 .
C10 C -0.35913(17) 0.39368(6) 0.28414(9) 0.0396(3) Uani 1.000000 .
C11 C -0.39941(18) 0.28922(7) 0.19748(9) 0.0418(3) Uani 1.000000 .
C12 C -0.0535(2) 0.26409(7) 0.26228(9) 0.0444(3) Uani 1.000000 .
C13 C -0.42822(17) 0.35022(7) 0.21629(9) 0.0402(3) Uani 1.000000 .
C14 C -0.19545(19) 0.33963(7) 0.41816(9) 0.0440(3) Uani 1.000000 .
C15 C 0.14955(19) 0.41519(8) 0.31272(10) 0.0493(4) Uani 1.000000 .
C16 C -0.4435(2) 0.44613(7) 0.25508(10) 0.0494(3) Uani 1.000000 .
C17 C -0.56295(19) 0.37962(8) 0.15931(10) 0.0483(3) Uani 1.000000 .
C18 C -0.2423(2) 0.25451(6) 0.22492(9) 0.0428(3) Uani 1.000000 .
C19 C -0.0072(2) 0.46621(7) 0.20518(11) 0.0503(4) Uani 1.000000 .
C20 C -0.2592(3) 0.19348(7) 0.21423(11) 0.0553(4) Uani 1.000000 .
C21 C -0.5450(2) 0.25984(8) 0.14118(10) 0.0531(4) Uani 1.000000 .
C22 C -0.2217(2) 0.44467(7) 0.04409(11) 0.0527(4) Uani 1.000000 .
C23 C -0.2350(2) 0.44659(7) 0.42162(11) 0.0512(4) Uani 1.000000 .
C24 C -0.6867(2) 0.29297(10) 0.09211(11) 0.0623(5) Uani 1.000000 .
H24 H -0.7792(2) 0.27294(10) 0.05634(11) 0.0748(6) Uiso 1.000000 R
C25 C 0.2245(2) 0.29902(9) 0.34967(10) 0.0546(4) Uani 1.000000 .
C26 C -0.0783(3) 0.39425(9) 0.55136(11) 0.0667(5) Uani 1.000000 .
H26 H -0.0157(3) 0.39487(9) 0.60987(11) 0.0800(6) Uiso 1.000000 R
C27 C -0.1073(2) 0.34058(8) 0.50507(10) 0.0565(4) Uani 1.000000 .
H27 H -0.0665(2) 0.30543(8) 0.53339(10) 0.0678(5) Uiso 1.000000 R
C28 C -0.6920(2) 0.35275(10) 0.09545(10) 0.0603(5) Uani 1.000000 .
H28 H -0.7768(2) 0.37463(10) 0.05744(10) 0.0724(5) Uiso 1.000000 R
C29 C -0.2659(2) 0.33014(8) -0.02564(10) 0.0557(4) Uani 1.000000 .
H29 H -0.2779(2) 0.29222(8) -0.04992(10) 0.0668(5) Uiso 1.000000 R
C30 C 0.0140(2) 0.20718(8) 0.28035(11) 0.0573(4) Uani 1.000000 .
C31 C -0.4170(3) 0.50011(8) 0.29996(13) 0.0627(4) Uani 1.000000 .
H31 H -0.4698(3) 0.53474(8) 0.27497(13) 0.0752(5) Uiso 1.000000 R
C32 C 0.2866(2) 0.40232(10) 0.38400(11) 0.0622(5) Uani 1.000000 .
H32 H 0.3461(2) 0.43182(10) 0.42023(11) 0.0746(6) Uiso 1.000000 R
C33 C 0.3275(2) 0.34438(10) 0.39715(10) 0.0630(5) Uani 1.000000 .
H33 H 0.4270(2) 0.33409(10) 0.43894(10) 0.0756(6) Uiso 1.000000 R
C34 C -0.5461(3) 0.19736(9) 0.13127(12) 0.0661(5) Uani 1.000000 .
H34 H -0.6448(3) 0.17924(9) 0.09744(12) 0.0794(6) Uiso 1.000000 R
C35 C -0.3107(3) 0.49990(8) 0.38177(13) 0.0642(5) Uani 1.000000 .
H35 H -0.2867(3) 0.53543(8) 0.41254(13) 0.0771(6) Uiso 1.000000 R
C36 C -0.1416(3) 0.44556(9) 0.51091(11) 0.0643(5) Uani 1.000000 .
H36 H -0.1230(3) 0.48086(9) 0.54280(11) 0.0771(6) Uiso 1.000000 R
C37 C -0.3232(3) 0.43373(9) -0.04178(12) 0.0669(5) Uani 1.000000 .
H37 H -0.3762(3) 0.46536(9) -0.07567(12) 0.0802(6) Uiso 1.000000 R
C38 C -0.4078(3) 0.16343(8) 0.16956(12) 0.0680(5) Uani 1.000000 .
H38 H -0.4117(3) 0.12233(8) 0.16626(12) 0.0817(6) Uiso 1.000000 R
C39 C -0.3451(2) 0.37817(10) -0.07582(11) 0.0667(5) Uani 1.000000 .
H39 H -0.4126(2) 0.37197(10) -0.13242(11) 0.0800(6) Uiso 1.000000 R
C40 C 0.1797(3) 0.19315(10) 0.32972(13) 0.0729(6) Uani 1.000000 .
H40 H 0.2201(3) 0.15432(10) 0.33674(13) 0.0874(7) Uiso 1.000000 R
C41 C 0.2782(3) 0.23917(11) 0.36678(12) 0.0714(6) Uani 1.000000 .
H41 H 0.3850(3) 0.23157(11) 0.40488(12) 0.0857(7) Uiso 1.000000 R
C42 C -0.1845(3) 0.50366(8) 0.07541(14) 0.0696(5) Uani 1.000000 .
H42 H -0.2377(3) 0.53517(8) 0.04138(14) 0.0835(6) Uiso 1.000000 R
C43 C -0.0735(3) 0.51481(8) 0.15343(14) 0.0683(5) Uani 1.000000 .
H43 H -0.0428(3) 0.55329(8) 0.17173(14) 0.0819(6) Uiso 1.000000 R
H8 H -0.115(2) 0.3054(7) 0.0927(11) 0.046(4) Uiso 1.000000 .
H14 H -0.219(2) 0.3028(7) 0.3888(10) 0.045(4) Uiso 1.000000 .

loop_
_atom_site_aniso_label
_atom_site_aniso_U_11
_atom_site_aniso_U_22
_atom_site_aniso_U_33
_atom_site_aniso_U_12
_atom_site_aniso_U_13
_atom_site_aniso_U_23
O1 0.0549(6) 0.0582(7) 0.0634(7) -0.0154(5) 0.0149(5) -0.0184(5)
O2 0.0487(6) 0.0627(7) 0.0565(6) 0.0130(5) 0.0109(5) 0.0100(5)
O3 0.0966(10) 0.0416(6) 0.0647(7) 0.0077(6) 0.0237(7) 0.0039(5)
C4 0.0372(6) 0.0433(7) 0.0427(7) -0.0058(5) 0.0143(5) -0.0049(5)
C5 0.0329(6) 0.0527(8) 0.0371(6) -0.0014(6) 0.0097(5) -0.0039(6)
C6 0.0358(6) 0.0403(7) 0.0455(7) -0.0011(5) 0.0128(5) -0.0006(5)
C7 0.0350(6) 0.0440(7) 0.0426(7) -0.0000(5) 0.0110(5) 0.0046(6)
C8 0.0412(7) 0.0467(8) 0.0401(7) 0.0006(6) 0.0088(5) 0.0024(6)
C9 0.0374(7) 0.0548(8) 0.0346(6) 0.0064(6) 0.0095(5) 0.0025(6)
C10 0.0364(6) 0.0409(7) 0.0444(7) -0.0010(5) 0.0145(5) -0.0008(5)
C11 0.0425(7) 0.0491(8) 0.0354(6) -0.0097(6) 0.0113(5) -0.0041(5)
C12 0.0501(8) 0.0468(8) 0.0376(6) 0.0067(6) 0.0117(6) 0.0043(6)
C13 0.0340(6) 0.0513(8) 0.0369(6) -0.0036(5) 0.0101(5) 0.0006(5)
C14 0.0438(7) 0.0483(8) 0.0416(7) -0.0054(6) 0.0127(6) -0.0019(6)
C15 0.0406(7) 0.0633(10) 0.0463(7) -0.0088(7) 0.0140(6) -0.0095(7)
C16 0.0471(8) 0.0491(8) 0.0551(8) 0.0061(6) 0.0177(6) 0.0046(7)
C17 0.0398(7) 0.0620(9) 0.0446(7) 0.0039(6) 0.0121(6) 0.0052(7)
C18 0.0532(8) 0.0415(7) 0.0363(6) -0.0041(6) 0.0146(5) -0.0020(5)
C19 0.0485(8) 0.0462(8) 0.0586(9) -0.0074(6) 0.0162(7) -0.0079(7)
C20 0.0773(11) 0.0426(8) 0.0498(8) -0.0038(8) 0.0221(8) -0.0019(6)
C21 0.0515(8) 0.0686(10) 0.0417(7) -0.0187(7) 0.0151(6) -0.0115(7)
C22 0.0525(8) 0.0495(9) 0.0570(9) 0.0042(7) 0.0114(7) 0.0117(7)
C23 0.0525(8) 0.0490(8) 0.0558(8) -0.0118(7) 0.0198(7) -0.0105(7)
C24 0.0423(8) 0.0983(15) 0.0460(8) -0.0175(8) 0.0063(6) -0.0119(9)
C25 0.0397(7) 0.0840(12) 0.0415(7) 0.0088(7) 0.0107(6) 0.0112(7)
C26 0.0723(11) 0.0867(14) 0.0404(8) -0.0271(10) 0.0075(7) -0.0058(8)
C27 0.0568(9) 0.0679(11) 0.0449(8) -0.0067(8) 0.0094(7) 0.0060(7)
C28 0.0381(7) 0.0988(15) 0.0434(8) 0.0011(8) 0.0054(6) 0.0030(8)
C29 0.0567(9) 0.0636(10) 0.0457(8) -0.0029(8) 0.0058(7) -0.0061(7)
C30 0.0721(11) 0.0517(9) 0.0511(8) 0.0135(8) 0.0194(8) 0.0080(7)
C31 0.0720(11) 0.0434(8) 0.0774(11) 0.0107(8) 0.0262(9) 0.0026(8)
C32 0.0415(8) 0.1019(15) 0.0440(8) -0.0195(9) 0.0096(6) -0.0152(9)
C33 0.0368(7) 0.1095(16) 0.0421(8) -0.0023(9) 0.0047(6) 0.0078(9)
C34 0.0758(12) 0.0706(12) 0.0552(9) -0.0331(10) 0.0202(8) -0.0208(8)
C35 0.0775(12) 0.0423(8) 0.0789(12) -0.0057(8) 0.0305(10) -0.0149(8)
C36 0.0760(11) 0.0670(11) 0.0530(9) -0.0267(9) 0.0199(8) -0.0194(8)
C37 0.0672(11) 0.0724(12) 0.0583(10) 0.0112(9) 0.0032(8) 0.0242(9)
C38 0.0985(15) 0.0497(10) 0.0615(10) -0.0262(10) 0.0295(10) -0.0138(8)
C39 0.0654(10) 0.0868(14) 0.0438(8) 0.0023(10) -0.0020(7) 0.0066(8)
C40 0.0791(13) 0.0711(13) 0.0705(12) 0.0327(11) 0.0190(10) 0.0225(10)
C41 0.0564(10) 0.1006(16) 0.0577(10) 0.0304(10) 0.0114(8) 0.0283(10)
C42 0.0795(12) 0.0441(9) 0.0852(13) 0.0074(8) 0.0146(10) 0.0178(9)
C43 0.0796(12) 0.0367(8) 0.0913(13) -0.0054(8) 0.0226(10) -0.0021(8)

loop_
_atom_type_symbol
_atom_type_scat_dispersion_real
_atom_type_scat_dispersion_imag
_atom_type_scat_Cromer_Mann_a1
_atom_type_scat_Cromer_Mann_a2
_atom_type_scat_Cromer_Mann_a3
_atom_type_scat_Cromer_Mann_a4
_atom_type_scat_Cromer_Mann_b1
_atom_type_scat_Cromer_Mann_b2
_atom_type_scat_Cromer_Mann_b3
_atom_type_scat_Cromer_Mann_b4
_atom_type_scat_Cromer_Mann_c
_atom_type_scat_source
_atom_type_scat_dispersion_source
H 0.00000 0.00000 0.49300 0.32291 0.14019 0.04081 10.51090 26.12570 3.14236 57.79970 0.0030380000826 'International Tables Volume C Table 6.1.1.4 (pp. 500-502)' 'Henke, Gullikson and Davis, At. Data and Nucl. Data Tables, 1993, 54, 2'
C 0.01920 0.00962 2.31000 1.02000 1.58860 0.86500 20.84390 10.20750 0.56870 51.65120 0.215599998832 'International Tables Volume C Table 6.1.1.4 (pp. 500-502)' 'Henke, Gullikson and Davis, At. Data and Nucl. Data Tables, 1993, 54, 2'
O 0.05239 0.03377 3.04850 2.28680 1.54630 0.86700 13.27710 5.70110 0.32390 32.90890 0.250800013542 'International Tables Volume C Table 6.1.1.4 (pp. 500-502)' 'Henke, Gullikson and Davis, At. Data and Nucl. Data Tables, 1993, 54, 2'

loop_
_geom_angle_atom_site_label_1
_geom_angle_atom_site_label_2
_geom_angle_atom_site_label_3
_geom_angle
C19 O1 C15 105.29(12)
C17 O2 C16 105.19(12)
C30 O3 C20 105.49(13)
C14 C4 C10 123.92(12)
C23 C4 C10 117.38(13)
C23 C4 C14 118.45(13)
C9 C5 C6 138.18(13)
C15 C5 C6 104.22(13)
C15 C5 C9 117.54(13)
C7 C6 C5 136.56(13)
C19 C6 C5 105.47(13)
C19 C6 C7 117.53(13)
C8 C7 C6 124.29(13)
C22 C7 C6 117.35(13)
C22 C7 C8 118.21(13)
C29 C8 C7 121.19(14)
H8 C8 C7 118.5(9)
H8 C8 C29 120.2(9)
C12 C9 C5 129.28(12)
C25 C9 C5 115.45(14)
C25 C9 C12 115.25(14)
C13 C10 C4 135.93(13)
C16 C10 C4 117.73(13)
C16 C10 C13 105.20(13)
C18 C11 C13 128.21(12)
C21 C11 C13 115.55(14)
C21 C11 C18 116.19(14)
C18 C12 C9 138.38(13)
C30 C12 C9 117.39(14)
C30 C12 C18 104.15(14)
C11 C13 C10 137.87(13)
C17 C13 C10 104.73(13)
C17 C13 C11 117.34(13)
C27 C14 C4 121.33(15)
H14 C14 C4 119.6(10)
H14 C14 C27 119.0(10)
C5 C15 O1 112.55(13)
C32 C15 O1 121.95(15)
C32 C15 C5 125.28(17)
C10 C16 O2 112.20(14)
C31 C16 O2 122.64(15)
C31 C16 C10 125.06(16)
C13 C17 O2 112.03(13)
C28 C17 O2 122.26(15)
C28 C17 C13 125.44(17)
C12 C18 C11 138.32(13)
C20 C18 C11 116.87(14)
C20 C18 C12 104.81(14)
C6 C19 O1 112.06(14)
C43 C19 O1 122.56(15)
C43 C19 C6 125.36(16)
C18 C20 O3 112.32(15)
C38 C20 O3 121.40(16)
C38 C20 C18 126.20(18)
C24 C21 C11 120.55(16)
C34 C21 C11 120.69(17)
C34 C21 C24 118.72(16)
C37 C22 C7 118.55(15)
C42 C22 C7 120.42(16)
C42 C22 C37 120.95(16)
C35 C23 C4 120.46(15)
C36 C23 C4 118.22(16)
C36 C23 C35 121.27(15)
H24 C24 C21 118.87(10)
C28 C24 C21 122.27(15)
C28 C24 H24 118.87(10)
C33 C25 C9 120.69(16)
C41 C25 C9 120.63(17)
C41 C25 C33 118.66(16)
C27 C26 H26 119.97(11)
C36 C26 H26 119.97(10)
C36 C26 C27 120.06(16)
C26 C27 C14 120.18(17)
H27 C27 C14 119.91(10)
H27 C27 C26 119.91(11)
C24 C28 C17 115.99(16)
H28 C28 C17 122.01(11)
H28 C28 C24 122.01(10)
H29 C29 C8 119.75(10)
C39 C29 C8 120.50(16)
C39 C29 H29 119.75(10)
C12 C30 O3 112.64(15)
C40 C30 O3 121.28(17)
C40 C30 C12 125.93(19)
H31 C31 C16 121.49(10)
C35 C31 C16 117.03(16)
C35 C31 H31 121.49(10)
H32 C32 C15 122.01(11)
C33 C32 C15 115.98(16)
C33 C32 H32 122.01(10)
C32 C33 C25 122.28(15)
H33 C33 C25 118.86(10)
H33 C33 C32 118.86(10)
H34 C34 C21 119.04(11)
C38 C34 C21 121.93(16)
C38 C34 H34 119.04(10)
C31 C35 C23 121.59(16)
H35 C35 C23 119.21(10)
H35 C35 C31 119.21(10)
C26 C36 C23 121.67(16)
H36 C36 C23 119.16(10)
H36 C36 C26 119.16(10)
H37 C37 C22 119.26(10)
C39 C37 C22 121.47(16)
C39 C37 H37 119.26(10)
C34 C38 C20 116.25(17)
H38 C38 C20 121.87(12)
H38 C38 C34 121.87(10)
C37 C39 C29 119.91(16)
H39 C39 C29 120.05(10)
H39 C39 C37 120.05(10)
H40 C40 C30 121.99(13)
C41 C40 C30 116.01(18)
C41 C40 H40 121.99(11)
C40 C41 C25 122.32(16)
H41 C41 C25 118.84(11)
H41 C41 C40 118.84(11)
H42 C42 C22 119.24(10)
C43 C42 C22 121.52(17)
C43 C42 H42 119.24(11)
C42 C43 C19 117.11(16)
H43 C43 C19 121.44(11)
H43 C43 C42 121.44(11)

loop_
_geom_bond_atom_site_label_1
_geom_bond_atom_site_label_2
_geom_bond_distance
O1 C15 1.363(2)
O1 C19 1.3738(19)
O2 C16 1.3705(19)
O2 C17 1.367(2)
O3 C20 1.367(2)
O3 C30 1.366(2)
C4 C10 1.4312(19)
C4 C14 1.409(2)
C4 C23 1.4274(19)
C5 C6 1.4607(19)
C5 C9 1.429(2)
C5 C15 1.393(2)
C6 C7 1.4324(19)
C6 C19 1.382(2)
C7 C8 1.408(2)
C7 C22 1.427(2)
C8 C29 1.367(2)
C8 H8 0.965(16)
C9 C12 1.437(2)
C9 C25 1.4413(19)
C10 C13 1.4517(19)
C10 C16 1.384(2)
C11 C13 1.432(2)
C11 C18 1.434(2)
C11 C21 1.4405(19)
C12 C18 1.471(2)
C12 C30 1.394(2)
C13 C17 1.3915(19)
C14 C27 1.369(2)
C14 H14 0.946(16)
C15 C32 1.397(2)
C16 C31 1.393(2)
C17 C28 1.394(2)
C18 C20 1.392(2)
C19 C43 1.392(2)
C20 C38 1.393(3)
C21 C24 1.416(3)
C21 C34 1.419(3)
C22 C37 1.414(2)
C22 C42 1.426(2)
C23 C35 1.424(2)
C23 C36 1.414(2)
C24 H24 0.9300
C24 C28 1.352(3)
C25 C33 1.411(3)
C25 C41 1.423(3)
C26 H26 0.9300
C26 C27 1.398(2)
C26 C36 1.360(3)
C27 H27 0.9300
C28 H28 0.9300
C29 H29 0.9300
C29 C39 1.400(2)
C30 C40 1.391(3)
C31 H31 0.9300
C31 C35 1.357(3)
C32 H32 0.9300
C32 C33 1.352(3)
C33 H33 0.9300
C34 H34 0.9300
C34 C38 1.352(3)
C35 H35 0.9300
C36 H36 0.9300
C37 H37 0.9300
C37 C39 1.356(3)
C38 H38 0.9300
C39 H39 0.9300
C40 H40 0.9300
C40 C41 1.347(3)
C41 H41 0.9300
C42 H42 0.9300
C42 C43 1.352(3)
C43 H43 0.9300
